data_4113530
loop_
_publ_author_name
'Tomoaki Hamada'
'Kei Manabe'
'Shunpei Ishikawa'
'Satoshi Nagayama'
'Motoo Shiro'
'Sh\=u Kobayashi'

_publ_section_title
;
 Catalytic Asymmetric Aldol Reactions in Aqueous Media Using Chiral
 Bis-pyridino-18-crown-6-Rare Earth Metal Triflate Complexes
;
_journal_name_full 'Journal of the American Chemical Society'
_journal_page_first 2989
_journal_page_last 2996
_journal_paper_doi 10.1021/ja028698z
_journal_volume 125
_journal_year 2003
_chemical_formula_sum 'C66 H90 N18 O48 Pr4'
_chemical_formula_weight 2467.16
_space_group_IT_number 146
_symmetry_cell_setting trigonal
_symmetry_Int_Tables_number 146
_symmetry_space_group_name_Hall 'R 3'
_symmetry_space_group_name_H-M 'R 3 :H'
_audit_creation_date 'Fri Apr 13 13:52:44 2001'
_audit_creation_method 'by teXsan'
_cell_angle_alpha 90.0000(3)
_cell_angle_beta 90.0000(3)
_cell_angle_gamma 120.0000(3)
_cell_formula_units_Z 3
_cell_length_a 27.396(1)
_cell_length_b 27.3958(8)
_cell_length_c 10.7569(8)
_cell_measurement_reflns_used 10575
_cell_measurement_temperature 123.2
_cell_measurement_theta_max 27.5
_cell_measurement_theta_min 2.1
_cell_volume 6991.8(6)
_computing_cell_refinement PROCESS-AUTO
_computing_data_collection PROCESS-AUTO
_computing_data_reduction 'teXsan Ver. 1.10'
_computing_publication_material 'teXsan Ver. 1.10'
_computing_structure_refinement 'teXsan Ver. 1.10'
_computing_structure_solution SIR97
_diffrn_measured_fraction_theta_full 0.9935
_diffrn_measured_fraction_theta_max 0.9935
_diffrn_measurement_device_type 'Rigaku RAXIS-RAPID Imaging Plate'
_diffrn_measurement_method \w
_diffrn_radiation_type 'Mo K\a'
_diffrn_radiation_wavelength 0.7107
_diffrn_reflns_av_R_equivalents 0.022
_diffrn_reflns_limit_h_max 19
_diffrn_reflns_limit_h_min -18
_diffrn_reflns_limit_k_max 35
_diffrn_reflns_limit_k_min -35
_diffrn_reflns_limit_l_max 13
_diffrn_reflns_limit_l_min -12
_diffrn_reflns_number 11558
_diffrn_reflns_theta_full 27.48
_diffrn_reflns_theta_max 27.48
_exptl_absorpt_coefficient_mu 2.153
_exptl_absorpt_correction_type none
_exptl_crystal_colour colorless
_exptl_crystal_density_diffrn 1.758
_exptl_crystal_description block
_exptl_crystal_size_max 0.300
_exptl_crystal_size_mid 0.200
_exptl_crystal_size_min 0.100
_refine_diff_density_max 13.42
_refine_diff_density_min -179.07
_refine_ls_extinction_method none
_refine_ls_goodness_of_fit_ref 1.250
_refine_ls_hydrogen_treatment noref
_refine_ls_number_parameters 408
_refine_ls_number_reflns 3242
_refine_ls_R_factor_gt 14.1151
_refine_ls_shift/su_max 201.9600
_refine_ls_structure_factor_coef Fsqd
_refine_ls_weighting_details 'w = 1/[\s^2^(Fo^2^) + (0.02600(Max(Fo^2^,0) + 2Fc^2^)/3)^2^]'
_refine_ls_weighting_scheme calc
_refine_ls_wR_factor_ref 0.0816
_reflns_number_gt 2176
_reflns_number_total 3540
_reflns_threshold_expression F^2^>2.0\s(F^2^)
_cod_data_source_file ja028698zsi20030105_093046.cif
_cod_data_source_block todai
_cod_original_cell_volume 6991.7(6)
_cod_original_sg_symbol_H-M 'R 3 '
_cod_original_formula_sum 'C66 H90 N18 O48 Pr4 '
_cod_database_code 4113530

loop_
_symmetry_equiv_pos_as_xyz
x,y,z
-y,x-y,z
-x+y,-x,z
2/3+x,1/3+y,1/3+z
2/3-y,1/3+x-y,1/3+z
2/3-x+y,1/3-x,1/3+z
1/3+x,2/3+y,2/3+z
1/3-y,2/3+x-y,2/3+z
1/3-x+y,2/3-x,2/3+z

loop_
_atom_site_label
_atom_site_type_symbol
_atom_site_fract_x
_atom_site_fract_y
_atom_site_fract_z
_atom_site_U_iso_or_equiv
_atom_site_adp_type
_atom_site_occupancy
_atom_site_calc_flag
_atom_site_refinement_flags
Pr(1) Pr 0.83402(3) 0.66543(3) 0.5000 0.0159(1) Uani 1.00 d .
Pr(2) Pr 0.6667 0.3333 0.1667(1) 0.0173(1) Uani 1.00 d SP
O(1) O 0.7917(3) 0.7275(3) 0.4628(7) 0.020(2) Uani 1.00 d .
O(2) O 0.8793(3) 0.7632(3) 0.6011(7) 0.021(2) Uani 1.00 d .
O(3) O 0.8877(3) 0.6121(3) 0.4782(6) 0.020(2) Uani 1.00 d .
O(4) O 0.7785(3) 0.5588(3) 0.4839(6) 0.017(2) Uani 1.00 d .
O(5) O 0.7626(3) 0.6364(3) 0.6704(7) 0.030(2) Uani 1.00 d .
O(6) O 0.8442(3) 0.6538(3) 0.7305(8) 0.026(2) Uani 1.00 d .
O(7) O 0.7749(4) 0.6219(4) 0.8629(7) 0.032(2) Uani 1.00 d .
O(8) O 0.9067(3) 0.7154(3) 0.3236(7) 0.028(2) Uani 1.00 d .
O(9) O 0.8199(3) 0.6598(3) 0.2665(9) 0.030(2) Uani 1.00 d .
O(10) O 0.8857(3) 0.7070(4) 0.1263(8) 0.035(2) Uani 1.00 d .
O(11) O 0.7263(3) 0.3950(3) 0.3501(8) 0.029(2) Uani 1.00 d .
O(12) O 0.7699(3) 0.3606(3) 0.2451(8) 0.026(2) Uani 1.00 d .
O(13) O 0.8117(4) 0.4147(4) 0.4021(10) 0.056(3) Uani 1.00 d .
O(14) O 0.6954(4) 0.2578(3) 0.0961(8) 0.031(3) Uani 1.00 d .
O(15) O 0.7301(3) 0.3340(3) -0.0165(7) 0.027(2) Uani 1.00 d .
O(16) O 0.7491(4) 0.2689(4) -0.0604(9) 0.050(3) Uani 1.00 d .
N(1) N 0.7277(4) 0.6152(4) 0.4207(8) 0.019(2) Uani 1.00 d .
N(2) N 0.9401(4) 0.7153(4) 0.5700(9) 0.020(3) Uani 1.00 d .
N(3) N 0.7939(4) 0.6365(4) 0.762(1) 0.028(3) Uani 1.00 d .
N(4) N 0.8720(4) 0.6945(4) 0.2368(9) 0.020(3) Uani 1.00 d .
N(5) N 0.7707(4) 0.3904(4) 0.333(1) 0.034(3) Uani 1.00 d .
N(6) N 0.7256(4) 0.2872(4) 0.0023(9) 0.027(3) Uani 1.00 d .
C(1) C 0.6943(4) 0.5592(4) 0.4155(9) 0.020(3) Uani 1.00 d .
C(2) C 0.6373(4) 0.5326(4) 0.3879(9) 0.019(3) Uani 1.00 d .
C(3) C 0.6142(5) 0.5656(5) 0.361(1) 0.028(3) Uani 1.00 d .
C(4) C 0.6481(4) 0.6245(4) 0.3645(10) 0.028(3) Uani 1.00 d .
C(5) C 0.7043(4) 0.6471(4) 0.3921(9) 0.024(3) Uani 1.00 d .
C(6) C 0.7429(5) 0.7109(4) 0.390(1) 0.031(3) Uani 1.00 d .
C(7) C 0.8234(4) 0.7870(4) 0.482(1) 0.029(3) Uani 1.00 d .
C(8) C 0.8518(5) 0.7966(4) 0.6062(10) 0.025(3) Uani 1.00 d .
C(9) C 0.9258(4) 0.7833(4) 0.6842(9) 0.025(3) Uani 1.00 d .
C(10) C 0.9648(4) 0.7649(4) 0.6355(10) 0.021(3) Uani 1.00 d .
C(11) C 1.0210(5) 0.7959(5) 0.6573(9) 0.025(3) Uani 1.00 d .
C(12) C 1.0550(4) 0.7764(5) 0.6104(10) 0.033(3) Uani 1.00 d .
C(13) C 1.0327(4) 0.7251(5) 0.5434(10) 0.028(3) Uani 1.00 d .
C(14) C 0.9736(4) 0.6963(4) 0.5279(9) 0.019(3) Uani 1.00 d .
C(15) C 0.9458(4) 0.6406(4) 0.4555(9) 0.021(3) Uani 1.00 d .
C(16) C 0.8599(4) 0.5528(4) 0.4383(10) 0.022(3) Uani 1.00 d .
C(17) C 0.8062(4) 0.5259(4) 0.5080(8) 0.016(3) Uani 1.00 d .
C(18) C 0.7222(4) 0.5255(4) 0.442(1) 0.030(3) Uani 1.00 d .
C(19) C 0.8665(6) 0.8145(5) 0.375(1) 0.044(4) Uani 1.00 d .
C(20) C 0.8131(5) 0.7827(6) 0.714(1) 0.036(4) Uani 1.00 d .
C(21) C 0.8531(5) 0.5481(5) 0.301(1) 0.033(3) Uani 1.00 d .
C(22) C 0.8108(5) 0.5208(5) 0.649(1) 0.025(3) Uani 1.00 d .
H(2) H 0.6155 0.4931 0.3919 0.0256 Uiso 1.00 calc .
H(3) H 0.5747 0.5492 0.3448 0.0326 Uiso 1.00 calc .
H(4) H 0.6326 0.6475 0.3465 0.0348 Uiso 1.00 calc .
H(6A) H 0.7535 0.7201 0.3017 0.0384 Uiso 1.00 calc .
H(6B) H 0.7221 0.7269 0.4143 0.0384 Uiso 1.00 calc .
H(7) H 0.7995 0.8027 0.4790 0.0313 Uiso 1.00 calc .
H(8) H 0.8806 0.8361 0.6085 0.0326 Uiso 1.00 calc .
H(9A) H 0.9139 0.7686 0.7618 0.0289 Uiso 1.00 calc .
H(9B) H 0.9455 0.8234 0.6839 0.0289 Uiso 1.00 calc .
H(11) H 1.0388 0.8302 0.6984 0.0278 Uiso 1.00 calc .
H(12) H 1.0964 0.7964 0.6183 0.0342 Uiso 1.00 calc .
H(13) H 1.0550 0.7113 0.5093 0.0302 Uiso 1.00 calc .
H(15A) H 0.9549 0.6489 0.3728 0.0333 Uiso 1.00 calc .
H(15B) H 0.9628 0.6191 0.4872 0.0333 Uiso 1.00 calc .
H(16) H 0.8817 0.5369 0.4667 0.0294 Uiso 1.00 calc .
H(17) H 0.7824 0.4886 0.4772 0.0244 Uiso 1.00 calc .
H(18A) H 0.7004 0.4975 0.5049 0.0337 Uiso 1.00 calc .
H(18B) H 0.7213 0.5053 0.3685 0.0337 Uiso 1.00 calc .
H(19C) H 0.8794 0.8540 0.3686 0.0474 Uiso 1.00 calc .
H(19A) H 0.8491 0.7978 0.2951 0.0474 Uiso 1.00 calc .
H(19B) H 0.8979 0.8093 0.3853 0.0474 Uiso 1.00 calc .
H(20C) H 0.8333 0.7884 0.7863 0.0439 Uiso 1.00 calc .
H(20A) H 0.7845 0.7436 0.7057 0.0439 Uiso 1.00 calc .
H(20B) H 0.7956 0.8050 0.7104 0.0439 Uiso 1.00 calc .
H(21C) H 0.8895 0.5665 0.2631 0.0392 Uiso 1.00 calc .
H(21A) H 0.8341 0.5093 0.2778 0.0392 Uiso 1.00 calc .
H(21B) H 0.8324 0.5650 0.2734 0.0392 Uiso 1.00 calc .
H(22C) H 0.7740 0.5004 0.6840 0.0329 Uiso 1.00 calc .
H(22A) H 0.8310 0.5567 0.6836 0.0329 Uiso 1.00 calc .
H(22B) H 0.8299 0.5001 0.6631 0.0329 Uiso 1.00 calc .
O(11*) O 0.6050(3) 0.3314(3) 0.3501(8) 0.029(2) Uani 1.00 d .
O(11') O 0.6686(3) 0.2737(3) 0.3501(8) 0.029(2) Uani 1.00 d .
O(12*) O 0.6394(3) 0.4092(3) 0.2451(8) 0.026(2) Uani 1.00 d .
O(12') O 0.5908(3) 0.2301(3) 0.2451(8) 0.026(2) Uani 1.00 d .
O(14*) O 0.7422(4) 0.4376(3) 0.0961(8) 0.031(3) Uani 1.00 d .
O(14') O 0.5624(4) 0.3046(3) 0.0961(8) 0.031(3) Uani 1.00 d .
O(15*) O 0.6660(3) 0.3961(3) -0.0165(7) 0.027(2) Uani 1.00 d .
O(15') O 0.6039(3) 0.2699(3) -0.0165(7) 0.027(2) Uani 1.00 d .
N(5*) N 0.6096(4) 0.3803(4) 0.333(1) 0.034(3) Uani 1.00 d .
N(5') N 0.6197(4) 0.2293(4) 0.333(1) 0.034(3) Uani 1.00 d .
N(6*) N 0.7128(4) 0.4384(4) 0.0023(9) 0.027(3) Uani 1.00 d .
N(6') N 0.5616(4) 0.2744(4) 0.0023(9) 0.027(3) Uani 1.00 d .
O(13*) O 0.5853(4) 0.3970(4) 0.4021(10) 0.056(3) Uani 1.00 d .
O(13') O 0.6030(4) 0.1883(4) 0.4021(10) 0.056(3) Uani 1.00 d .
O(16*) O 0.7311(4) 0.4801(4) -0.0604(9) 0.050(3) Uani 1.00 d .
O(16') O 0.5199(4) 0.2509(4) -0.0604(9) 0.050(3) Uani 1.00 d .

loop_
_atom_site_aniso_label
_atom_site_aniso_U_11
_atom_site_aniso_U_22
_atom_site_aniso_U_33
_atom_site_aniso_U_12
_atom_site_aniso_U_13
_atom_site_aniso_U_23
Pr(1) 0.0134(3) 0.0151(3) 0.0195(2) 0.0072(3) -0.0005(2) 0.0001(3)
Pr(2) 0.0143(3) 0.0143 0.0235(5) 0.0071 0.0000 0.0000
O(1) 0.021(4) 0.009(3) 0.029(4) 0.005(3) -0.009(3) -0.006(3)
O(2) 0.026(4) 0.018(4) 0.025(4) 0.015(3) -0.005(3) -0.006(3)
O(3) 0.021(4) 0.024(4) 0.018(4) 0.014(3) 0.007(3) 0.002(3)
O(4) 0.014(3) 0.013(3) 0.025(4) 0.008(3) -0.008(3) -0.002(3)
O(5) 0.020(4) 0.049(6) 0.027(4) 0.021(4) -0.002(3) 0.000(4)
O(6) 0.013(4) 0.037(5) 0.028(5) 0.013(4) 0.002(3) 0.011(4)
O(7) 0.041(5) 0.047(5) 0.009(4) 0.023(4) 0.015(3) 0.008(4)
O(8) 0.017(4) 0.037(5) 0.020(4) 0.006(4) -0.001(3) 0.004(3)
O(9) 0.016(4) 0.036(5) 0.025(4) 0.004(4) 0.001(3) -0.002(3)
O(10) 0.022(4) 0.042(5) 0.034(5) 0.012(4) -0.009(4) -0.014(4)
O(11) 0.024(4) 0.034(5) 0.036(5) 0.018(4) -0.010(4) -0.005(4)
O(12) 0.023(5) 0.031(5) 0.025(5) 0.014(4) -0.006(3) -0.007(4)
O(13) 0.047(6) 0.050(6) 0.091(8) 0.041(5) -0.054(6) -0.043(6)
O(14) 0.024(5) 0.015(4) 0.049(6) 0.006(4) -0.002(4) -0.005(4)
O(15) 0.025(5) 0.027(5) 0.034(5) 0.015(4) 0.013(4) 0.003(4)
O(16) 0.052(6) 0.038(6) 0.069(7) 0.030(5) 0.027(5) -0.003(5)
N(1) 0.016(5) 0.025(5) 0.015(5) 0.010(4) 0.002(4) 0.007(4)
N(2) 0.018(5) 0.023(5) 0.023(6) 0.013(4) 0.002(4) 0.005(4)
N(3) 0.027(6) 0.015(5) 0.043(7) 0.011(5) -0.006(5) -0.007(4)
N(4) 0.019(5) 0.022(5) 0.018(5) 0.010(4) 0.012(4) 0.005(4)
N(5) 0.022(6) 0.025(6) 0.057(8) 0.013(5) -0.008(5) -0.001(5)
N(6) 0.024(6) 0.021(5) 0.027(6) 0.005(5) 0.008(4) -0.005(4)
C(1) 0.023(6) 0.019(5) 0.018(6) 0.011(5) 0.003(4) 0.000(4)
C(2) 0.012(5) 0.015(5) 0.028(6) 0.004(4) -0.001(4) -0.001(4)
C(3) 0.017(5) 0.037(7) 0.031(7) 0.013(5) -0.007(5) 0.006(5)
C(4) 0.023(5) 0.030(6) 0.034(6) 0.015(5) -0.011(4) 0.008(5)
C(5) 0.017(5) 0.018(5) 0.028(6) 0.002(4) -0.001(4) 0.004(4)
C(6) 0.031(7) 0.018(5) 0.043(7) 0.013(5) -0.005(5) 0.006(5)
C(7) 0.019(6) 0.008(5) 0.057(8) 0.004(4) -0.013(5) -0.007(5)
C(8) 0.031(6) 0.013(5) 0.033(6) 0.013(5) -0.006(5) -0.012(4)
C(9) 0.022(5) 0.016(5) 0.031(6) 0.006(4) -0.008(4) -0.004(4)
C(10) 0.022(5) 0.017(5) 0.022(6) 0.007(5) 0.003(4) 0.012(4)
C(11) 0.028(6) 0.025(6) 0.014(5) 0.006(5) -0.002(4) 0.004(4)
C(12) 0.015(5) 0.041(7) 0.015(5) -0.005(5) -0.001(4) 0.018(5)
C(13) 0.019(5) 0.035(6) 0.028(6) 0.012(5) 0.004(4) 0.008(5)
C(14) 0.017(5) 0.022(5) 0.014(5) 0.006(4) 0.003(4) 0.014(4)
C(15) 0.019(5) 0.030(6) 0.015(6) 0.014(5) 0.010(4) 0.004(4)
C(16) 0.022(5) 0.018(5) 0.026(6) 0.011(4) -0.001(4) -0.010(4)
C(17) 0.030(6) 0.013(5) 0.014(5) 0.017(4) -0.005(4) -0.005(4)
C(18) 0.016(5) 0.018(5) 0.057(8) 0.010(5) 0.004(5) 0.002(5)
C(19) 0.049(9) 0.016(6) 0.039(8) -0.003(6) -0.020(7) 0.001(5)
C(20) 0.036(8) 0.034(7) 0.040(8) 0.019(6) 0.001(6) -0.004(6)
C(21) 0.032(7) 0.031(7) 0.027(7) 0.010(6) 0.013(5) 0.001(5)
C(22) 0.029(6) 0.026(6) 0.026(6) 0.018(5) -0.005(5) 0.001(5)
O(11*) 0.034(4) 0.021(5) 0.036(5) 0.015(4) 0.005(4) -0.006(4)
O(11') 0.021(4) 0.024(5) 0.036(5) 0.006(4) 0.006(4) 0.010(4)
O(12*) 0.031(5) 0.026(5) 0.025(5) 0.017(4) 0.007(3) 0.001(4)
O(12') 0.026(5) 0.023(5) 0.025(5) 0.009(4) -0.001(3) 0.006(4)
O(14*) 0.015(5) 0.026(4) 0.049(6) 0.008(4) 0.005(4) 0.002(4)
O(14') 0.026(5) 0.024(4) 0.049(6) 0.018(4) -0.002(4) 0.002(4)
O(15*) 0.027(5) 0.021(5) 0.034(5) 0.011(4) -0.003(4) 0.010(4)
O(15') 0.021(5) 0.025(5) 0.034(5) 0.009(4) -0.010(4) -0.013(4)
N(5*) 0.025(6) 0.021(6) 0.057(8) 0.012(5) 0.001(5) -0.007(5)
N(5') 0.021(6) 0.022(6) 0.057(8) 0.009(5) 0.007(5) 0.008(5)
N(6*) 0.021(6) 0.035(5) 0.027(6) 0.016(5) 0.005(4) 0.014(4)
N(6') 0.035(6) 0.024(5) 0.027(6) 0.019(5) -0.014(4) -0.008(4)
O(13*) 0.050(6) 0.015(6) 0.091(8) 0.009(5) 0.043(6) -0.011(6)
O(13') 0.015(6) 0.047(6) 0.091(8) 0.006(5) 0.011(6) 0.054(6)
O(16*) 0.038(6) 0.031(6) 0.069(7) 0.008(5) 0.003(5) 0.030(5)
O(16') 0.031(6) 0.052(6) 0.069(7) 0.023(5) -0.030(5) -0.027(5)

loop_
_atom_type_symbol
_atom_type_description
_atom_type_scat_dispersion_real
_atom_type_scat_dispersion_imag
_atom_type_scat_source
C C 0.003 0.002
;International Tables for Crystallography
(1992, Vol. C, Tables 4.2.6.8 and 6.1.1.1)
;
H H 0.000 0.000
;International Tables for Crystallography
(1992, Vol. C, Table 6.1.1.2)
;
N N 0.006 0.003
;International Tables for Crystallography
(1992, Vol. C, Tables 4.2.6.8 and 6.1.1.1)
;
O O 0.011 0.006
;International Tables for Crystallography
(1992, Vol. C, Tables 4.2.6.8 and 6.1.1.1)
;
Pr Pr -0.218 2.821
;International Tables for Crystallography
(1992, Vol. C, Tables 4.2.6.8 and 6.1.1.1)
;
